data_7057981
loop_
_publ_author_name
'Zhang, Sheng'
'Mo, Wenjiao'
'Yin, Bing'
'L\"u, Xingqiang'
'Zhang, Jiangwei'

_publ_section_title
;
 Designing a mononuclear DyIII single-molecule magnet (SMM) by using a
 N,O,N,O-based multichelating Schiff base ligand and a \b-diketonate
 ligand
;
_journal_issue 1
_journal_name_full 'New Journal of Chemistry'
_journal_page_first 454
_journal_paper_doi 10.1039/C8NJ04019B
_journal_volume 43
_journal_year 2019
_chemical_formula_sum 'C43 H40 Er F3 N4 O7'
_chemical_formula_weight 949.05
_space_group_IT_number 14
_space_group_name_Hall '-P 2ybc'
_space_group_name_H-M_alt 'P 1 21/c 1'
_symmetry_cell_setting monoclinic
_symmetry_space_group_name_Hall '-P 2ybc'
_symmetry_space_group_name_H-M 'P 1 21/c 1'
_atom_sites_solution_hydrogens geom
_atom_sites_solution_primary direct
_atom_sites_solution_secondary difmap
_audit_creation_method SHELXL-97
_audit_update_record
;
2018-06-25 deposited with the CCDC.
2018-11-12 downloaded from the CCDC.
;
_cell_angle_alpha 90.00
_cell_angle_beta 103.177(5)
_cell_angle_gamma 90.00
_cell_formula_units_Z 4
_cell_length_a 10.9617(6)
_cell_length_b 11.0136(8)
_cell_length_c 33.9591(17)
_cell_measurement_reflns_used 2707
_cell_measurement_temperature 293(2)
_cell_measurement_theta_max 66.9870
_cell_measurement_theta_min 4.1280
_cell_volume 3991.9(4)
_computing_structure_refinement 'SHELXL-97 (Sheldrick, 1997)'
_computing_structure_solution 'SHELXS-97 (Sheldrick, 1990)'
_diffrn_ambient_temperature 293(2)
_diffrn_measured_fraction_theta_full 0.998
_diffrn_measured_fraction_theta_max 0.998
_diffrn_measurement_device_type 'Xcalibur, Eos, Gemini'
_diffrn_radiation_monochromator graphite
_diffrn_radiation_source 'fine-focus sealed tube'
_diffrn_radiation_type CuK\a
_diffrn_radiation_wavelength 1.54184
_diffrn_reflns_av_R_equivalents 0.0541
_diffrn_reflns_av_sigmaI/netI 0.0911
_diffrn_reflns_limit_h_max 13
_diffrn_reflns_limit_h_min -13
_diffrn_reflns_limit_k_max 13
_diffrn_reflns_limit_k_min -12
_diffrn_reflns_limit_l_max 27
_diffrn_reflns_limit_l_min -40
_diffrn_reflns_number 14483
_diffrn_reflns_theta_full 67.24
_diffrn_reflns_theta_max 67.24
_diffrn_reflns_theta_min 2.67
_exptl_absorpt_coefficient_mu 4.500
_exptl_absorpt_correction_T_max 0.7148
_exptl_absorpt_correction_T_min 0.6875
_exptl_absorpt_correction_type multi-scan
_exptl_absorpt_process_details sadabs
_exptl_crystal_colour white
_exptl_crystal_density_diffrn 1.579
_exptl_crystal_density_method 'not measured'
_exptl_crystal_description block
_exptl_crystal_F_000 1908
_exptl_crystal_size_max 0.09
_exptl_crystal_size_mid 0.08
_exptl_crystal_size_min 0.08
_refine_diff_density_max 1.103
_refine_diff_density_min -0.652
_refine_diff_density_rms 0.074
_refine_ls_extinction_method none
_refine_ls_goodness_of_fit_ref 1.000
_refine_ls_hydrogen_treatment constr
_refine_ls_matrix_type full
_refine_ls_number_parameters 526
_refine_ls_number_reflns 7146
_refine_ls_number_restraints 0
_refine_ls_restrained_S_all 1.000
_refine_ls_R_factor_all 0.1106
_refine_ls_R_factor_gt 0.0584
_refine_ls_shift/su_max 0.002
_refine_ls_shift/su_mean 0.000
_refine_ls_structure_factor_coef Fsqd
_refine_ls_weighting_details 'calc w=1/[\s^2^(Fo^2^)+(0.0308P)^2^+0.0000P] where P=(Fo^2^+2Fc^2^)/3'
_refine_ls_weighting_scheme calc
_refine_ls_wR_factor_gt 0.1002
_refine_ls_wR_factor_ref 0.1206
_reflns_number_gt 4067
_reflns_number_total 7146
_reflns_threshold_expression >2sigma(I)
_cod_data_source_file c8nj04019b2.cif
_cod_data_source_block exp_8499
_cod_depositor_comments 'Adding full bibliography for 7057980--7057981.cif.'
_cod_original_sg_symbol_H-M P21/c
_cod_database_code 7057981

loop_
_symmetry_equiv_pos_as_xyz
'x, y, z'
'-x, y+1/2, -z+1/2'
'-x, -y, -z'
'x, -y-1/2, z-1/2'

loop_
_atom_site_label
_atom_site_type_symbol
_atom_site_fract_x
_atom_site_fract_y
_atom_site_fract_z
_atom_site_U_iso_or_equiv
_atom_site_adp_type
_atom_site_occupancy
_atom_site_symmetry_multiplicity
_atom_site_calc_flag
_atom_site_refinement_flags
Er1 Er 0.43319(4) 0.68556(4) 0.867276(10) 0.06506(16) Uani 1 1 d .
F1 F 0.0402(5) 0.8714(6) 0.8878(2) 0.148(3) Uani 1 1 d .
F2 F 0.1237(6) 0.8130(6) 0.9471(2) 0.171(3) Uani 1 1 d .
F3 F 0.1155(6) 1.0008(6) 0.9327(2) 0.167(3) Uani 1 1 d .
O1 O 0.2690(5) 0.7880(5) 0.88526(15) 0.0882(17) Uani 1 1 d .
O2 O 0.5019(4) 0.8752(5) 0.89054(12) 0.0715(14) Uani 1 1 d .
O3 O 0.8506(9) 1.3191(8) 0.9528(2) 0.169(3) Uani 1 1 d .
O4 O -0.0042(5) 0.5321(7) 0.91375(18) 0.132(2) Uani 1 1 d .
O5 O 0.3545(4) 0.5493(5) 0.90335(12) 0.0760(15) Uani 1 1 d .
O6 O 0.4332(4) 0.7793(5) 0.80942(11) 0.0695(14) Uani 1 1 d .
O7 O 0.2651(5) 1.0934(6) 0.76501(16) 0.104(2) Uani 1 1 d .
N1 N 0.2495(5) 0.5971(6) 0.81719(15) 0.0681(17) Uani 1 1 d .
N2 N 0.4855(5) 0.4745(6) 0.83967(15) 0.0689(17) Uani 1 1 d .
N3 N 0.6668(5) 0.6803(6) 0.86105(14) 0.0635(15) Uani 1 1 d .
N4 N 0.5958(5) 0.6666(6) 0.93341(15) 0.0694(17) Uani 1 1 d .
C1 C 0.1346(12) 0.8934(12) 0.9174(4) 0.121(4) Uani 1 1 d .
C2 C 0.2645(8) 0.8796(9) 0.9069(3) 0.087(3) Uani 1 1 d .
C3 C 0.3525(8) 0.9637(8) 0.9216(2) 0.090(3) Uani 1 1 d .
H3 H 0.3355 1.0244 0.9386 0.108 Uiso 1 1 calc R
C4 C 0.4714(7) 0.9603(7) 0.9113(2) 0.069(2) Uani 1 1 d .
C5 C 0.5645(8) 1.0575(8) 0.9241(2) 0.083(2) Uani 1 1 d .
C6 C 0.5662(9) 1.1324(9) 0.9560(3) 0.105(3) Uani 1 1 d .
H6 H 0.5045 1.1244 0.9706 0.126 Uiso 1 1 calc R
C7 C 0.6584(13) 1.2209(10) 0.9673(3) 0.128(4) Uani 1 1 d .
H7 H 0.6602 1.2704 0.9896 0.154 Uiso 1 1 calc R
C8 C 0.7460(11) 1.2330(10) 0.9448(3) 0.111(3) Uani 1 1 d .
C9 C 0.7441(10) 1.1582(9) 0.9133(3) 0.115(3) Uani 1 1 d .
H9 H 0.8048 1.1663 0.8983 0.139 Uiso 1 1 calc R
C10 C 0.6567(8) 1.0728(8) 0.9034(3) 0.096(3) Uani 1 1 d .
H10 H 0.6584 1.0219 0.8816 0.115 Uiso 1 1 calc R
C11 C 0.8453(11) 1.3987(10) 0.9801(3) 0.165(5) Uani 1 1 d .
H11A H 0.8605 1.3602 1.0061 0.247 Uiso 1 1 calc R
H11B H 0.7638 1.4355 0.9743 0.247 Uiso 1 1 calc R
H11C H 0.9077 1.4600 0.9802 0.247 Uiso 1 1 calc R
C12 C 0.1057(8) 0.5278(9) 0.9102(2) 0.098(3) Uani 1 1 d .
H12 H 0.1547 0.5954 0.9195 0.118 Uiso 1 1 calc R
C13 C 0.1669(8) 0.4323(9) 0.8937(2) 0.078(2) Uani 1 1 d .
C14 C 0.1017(8) 0.3286(9) 0.8792(2) 0.093(3) Uani 1 1 d .
H14 H 0.0186 0.3212 0.8810 0.112 Uiso 1 1 calc R
C15 C 0.1561(9) 0.2357(10) 0.8623(2) 0.094(3) Uani 1 1 d .
C16 C 0.2825(9) 0.2519(9) 0.8612(2) 0.093(3) Uani 1 1 d .
H16 H 0.3231 0.1900 0.8507 0.112 Uiso 1 1 calc R
C17 C 0.3492(8) 0.3563(8) 0.8752(2) 0.077(2) Uani 1 1 d .
C18 C 0.2910(7) 0.4497(9) 0.8917(2) 0.073(2) Uani 1 1 d .
C19 C 0.0859(9) 0.1233(9) 0.8424(2) 0.136(4) Uani 1 1 d .
H19A H 0.0637 0.1342 0.8136 0.204 Uiso 1 1 calc R
H19B H 0.0112 0.1121 0.8522 0.204 Uiso 1 1 calc R
H19C H 0.1387 0.0532 0.8489 0.204 Uiso 1 1 calc R
C20 C 0.4801(7) 0.3770(7) 0.86973(19) 0.075(2) Uani 1 1 d .
H20A H 0.5340 0.3990 0.8956 0.091 Uiso 1 1 calc R
H20B H 0.5117 0.3020 0.8608 0.091 Uiso 1 1 calc R
C21 C 0.3931(6) 0.4470(7) 0.80118(17) 0.076(2) Uani 1 1 d .
H21A H 0.3900 0.3597 0.7973 0.091 Uiso 1 1 calc R
H21B H 0.4229 0.4826 0.7790 0.091 Uiso 1 1 calc R
C22 C 0.2622(7) 0.4923(8) 0.79929(18) 0.071(2) Uani 1 1 d .
C23 C 0.1610(7) 0.4263(8) 0.7771(2) 0.084(2) Uani 1 1 d .
H23 H 0.1723 0.3509 0.7661 0.100 Uiso 1 1 calc R
C24 C 0.0440(8) 0.4770(10) 0.7721(2) 0.098(3) Uani 1 1 d .
H24 H -0.0255 0.4362 0.7572 0.118 Uiso 1 1 calc R
C25 C 0.0290(8) 0.5881(10) 0.7892(2) 0.101(3) Uani 1 1 d .
H25 H -0.0493 0.6249 0.7852 0.121 Uiso 1 1 calc R
C26 C 0.1326(7) 0.6419(8) 0.8120(2) 0.081(2) Uani 1 1 d .
H26 H 0.1222 0.7144 0.8249 0.098 Uiso 1 1 calc R
C27 C 0.6125(6) 0.4744(7) 0.8317(2) 0.075(2) Uani 1 1 d .
H27A H 0.6083 0.5059 0.8048 0.090 Uiso 1 1 calc R
H27B H 0.6430 0.3916 0.8326 0.090 Uiso 1 1 calc R
C28 C 0.7040(6) 0.5506(7) 0.86232(19) 0.070(2) Uani 1 1 d .
H28A H 0.7084 0.5189 0.8893 0.083 Uiso 1 1 calc R
H28B H 0.7868 0.5441 0.8568 0.083 Uiso 1 1 calc R
C29 C 0.7458(6) 0.7431(7) 0.89650(17) 0.079(2) Uani 1 1 d .
H29A H 0.7377 0.8301 0.8924 0.095 Uiso 1 1 calc R
H29B H 0.8329 0.7217 0.8985 0.095 Uiso 1 1 calc R
C30 C 0.7109(7) 0.7109(7) 0.93532(19) 0.070(2) Uani 1 1 d .
C31 C 0.7961(7) 0.7335(7) 0.9716(2) 0.093(3) Uani 1 1 d .
H31 H 0.8752 0.7646 0.9719 0.111 Uiso 1 1 calc R
C32 C 0.7604(9) 0.7086(9) 1.0069(2) 0.109(3) Uani 1 1 d .
H32 H 0.8152 0.7239 1.0317 0.131 Uiso 1 1 calc R
C33 C 0.6427(9) 0.6606(8) 1.0057(2) 0.100(3) Uani 1 1 d .
H33 H 0.6177 0.6420 1.0294 0.120 Uiso 1 1 calc R
C34 C 0.5635(7) 0.6413(7) 0.9681(2) 0.084(3) Uani 1 1 d .
H34 H 0.4843 0.6092 0.9671 0.101 Uiso 1 1 calc R
C35 C 0.6908(6) 0.7360(7) 0.82356(18) 0.074(2) Uani 1 1 d .
H35A H 0.6577 0.6824 0.8010 0.089 Uiso 1 1 calc R
H35B H 0.7807 0.7412 0.8263 0.089 Uiso 1 1 calc R
C36 C 0.6356(7) 0.8596(7) 0.81366(17) 0.0608(19) Uani 1 1 d .
C37 C 0.5027(7) 0.8726(8) 0.80469(18) 0.065(2) Uani 1 1 d .
C38 C 0.4520(7) 0.9857(8) 0.79133(18) 0.064(2) Uani 1 1 d .
C39 C 0.5297(7) 1.0826(7) 0.78677(17) 0.071(2) Uani 1 1 d .
H39 H 0.4935 1.1565 0.7773 0.085 Uiso 1 1 calc R
C40 C 0.6588(7) 1.0723(8) 0.79587(18) 0.070(2) Uani 1 1 d .
C41 C 0.7091(6) 0.9576(8) 0.80907(18) 0.071(2) Uani 1 1 d .
H41 H 0.7956 0.9477 0.8149 0.085 Uiso 1 1 calc R
C42 C 0.3184(7) 1.0028(8) 0.7801(2) 0.083(3) Uani 1 1 d .
H42 H 0.2686 0.9386 0.7849 0.099 Uiso 1 1 calc R
C43 C 0.7436(7) 1.1773(7) 0.7902(2) 0.086(2) Uani 1 1 d .
H43A H 0.7778 1.2146 0.8159 0.129 Uiso 1 1 calc R
H43B H 0.6958 1.2361 0.7722 0.129 Uiso 1 1 calc R
H43C H 0.8105 1.1473 0.7790 0.129 Uiso 1 1 calc R

loop_
_atom_site_aniso_label
_atom_site_aniso_U_11
_atom_site_aniso_U_22
_atom_site_aniso_U_33
_atom_site_aniso_U_23
_atom_site_aniso_U_13
_atom_site_aniso_U_12
Er1 0.0563(2) 0.0865(3) 0.0512(2) -0.0012(3) 0.00993(17) 0.0059(3)
F1 0.073(4) 0.153(6) 0.223(7) -0.011(5) 0.044(4) -0.003(4)
F2 0.163(6) 0.181(7) 0.209(6) 0.044(5) 0.125(5) 0.022(5)
F3 0.131(5) 0.126(5) 0.280(8) -0.043(5) 0.118(5) 0.004(4)
O1 0.068(3) 0.097(5) 0.102(4) -0.016(3) 0.024(3) 0.006(3)
O2 0.070(3) 0.085(4) 0.061(3) -0.005(3) 0.018(2) 0.017(3)
O3 0.191(9) 0.145(8) 0.175(7) -0.053(6) 0.047(7) -0.035(7)
O4 0.076(4) 0.169(7) 0.159(5) 0.019(5) 0.042(4) 0.017(5)
O5 0.072(3) 0.100(4) 0.057(3) 0.006(3) 0.016(2) -0.008(3)
O6 0.062(3) 0.094(4) 0.049(3) 0.002(3) 0.005(2) -0.001(3)
O7 0.074(4) 0.125(5) 0.105(4) 0.028(4) 0.007(3) 0.024(4)
N1 0.059(4) 0.092(5) 0.053(3) 0.005(3) 0.013(3) 0.005(4)
N2 0.063(4) 0.091(5) 0.051(3) 0.003(3) 0.010(3) 0.004(4)
N3 0.064(3) 0.073(4) 0.054(3) 0.002(3) 0.014(3) 0.012(4)
N4 0.067(4) 0.090(5) 0.049(3) 0.002(3) 0.009(3) -0.003(4)
C1 0.119(9) 0.113(10) 0.154(11) 0.021(9) 0.078(8) 0.028(9)
C2 0.074(6) 0.082(7) 0.110(7) -0.001(6) 0.032(5) 0.012(5)
C3 0.091(6) 0.090(7) 0.097(6) -0.019(5) 0.041(5) 0.009(6)
C4 0.070(5) 0.062(5) 0.071(5) 0.001(4) 0.009(4) 0.000(4)
C5 0.101(7) 0.081(6) 0.066(5) -0.002(5) 0.018(5) 0.009(6)
C6 0.110(8) 0.087(7) 0.124(8) -0.028(6) 0.038(6) -0.013(6)
C7 0.190(13) 0.109(10) 0.091(7) -0.009(6) 0.041(8) 0.000(9)
C8 0.123(9) 0.084(8) 0.117(8) 0.005(7) 0.009(7) -0.014(7)
C9 0.136(10) 0.092(8) 0.121(8) -0.014(7) 0.035(7) -0.019(7)
C10 0.086(6) 0.089(7) 0.110(7) -0.009(6) 0.015(5) -0.020(6)
C11 0.213(14) 0.148(12) 0.124(9) -0.039(8) 0.018(9) -0.006(10)
C12 0.076(6) 0.121(9) 0.099(6) 0.023(6) 0.023(5) -0.006(6)
C13 0.078(6) 0.099(7) 0.054(4) 0.011(5) 0.013(4) 0.000(6)
C14 0.083(6) 0.121(9) 0.069(5) 0.022(6) 0.003(4) -0.024(7)
C15 0.093(7) 0.111(8) 0.069(5) 0.017(5) 0.002(5) -0.018(6)
C16 0.091(7) 0.111(8) 0.072(5) 0.017(5) 0.009(5) 0.003(6)
C17 0.076(5) 0.092(7) 0.057(4) 0.012(4) 0.003(4) -0.004(5)
C18 0.067(5) 0.097(7) 0.050(4) 0.016(5) 0.001(4) -0.005(5)
C19 0.126(9) 0.145(10) 0.124(7) -0.009(7) 0.003(6) -0.056(8)
C20 0.073(5) 0.081(6) 0.068(4) 0.002(4) 0.008(4) 0.007(5)
C21 0.075(5) 0.098(6) 0.052(4) -0.004(4) 0.007(4) 0.012(5)
C22 0.056(4) 0.109(7) 0.045(4) 0.010(4) 0.002(3) -0.011(5)
C23 0.079(6) 0.101(7) 0.065(5) 0.007(5) 0.004(4) -0.010(5)
C24 0.068(6) 0.141(10) 0.075(6) 0.008(6) -0.004(5) -0.023(7)
C25 0.064(5) 0.161(11) 0.072(5) 0.010(6) 0.000(4) -0.002(7)
C26 0.072(5) 0.105(7) 0.066(5) 0.007(5) 0.014(4) 0.008(5)
C27 0.065(5) 0.085(6) 0.078(5) -0.007(4) 0.019(4) 0.017(5)
C28 0.059(4) 0.080(6) 0.068(4) -0.006(4) 0.013(4) 0.009(4)
C29 0.068(5) 0.106(7) 0.056(4) -0.008(4) -0.001(4) -0.012(5)
C30 0.075(5) 0.074(6) 0.052(4) 0.004(4) -0.005(4) 0.003(4)
C31 0.092(6) 0.115(8) 0.061(5) 0.002(5) -0.006(4) -0.020(6)
C32 0.116(8) 0.136(10) 0.058(5) -0.002(5) -0.015(5) -0.006(7)
C33 0.120(8) 0.116(9) 0.060(5) 0.009(5) 0.011(5) 0.000(7)
C34 0.086(6) 0.108(7) 0.056(4) 0.003(4) 0.012(4) -0.002(5)
C35 0.070(5) 0.099(7) 0.058(4) 0.001(4) 0.022(4) 0.015(5)
C36 0.067(4) 0.075(5) 0.040(3) 0.001(4) 0.012(3) 0.002(4)
C37 0.064(5) 0.090(6) 0.041(4) -0.005(4) 0.011(3) 0.005(5)
C38 0.063(4) 0.084(6) 0.046(4) -0.004(4) 0.014(3) 0.000(5)
C39 0.074(5) 0.091(6) 0.045(4) 0.003(4) 0.010(4) 0.016(5)
C40 0.072(5) 0.092(6) 0.049(4) -0.008(4) 0.017(4) -0.005(5)
C41 0.057(4) 0.101(7) 0.053(4) -0.002(4) 0.010(3) 0.011(5)
C42 0.068(5) 0.114(8) 0.064(5) 0.011(5) 0.009(4) 0.010(5)
C43 0.086(5) 0.089(6) 0.083(5) -0.010(5) 0.021(4) -0.009(5)

loop_
_atom_type_symbol
_atom_type_description
_atom_type_scat_dispersion_real
_atom_type_scat_dispersion_imag
_atom_type_scat_source
C C 0.0181 0.0091 'International Tables Vol C Tables 4.2.6.8 and 6.1.1.4'
H H 0.0000 0.0000 'International Tables Vol C Tables 4.2.6.8 and 6.1.1.4'
N N 0.0311 0.0180 'International Tables Vol C Tables 4.2.6.8 and 6.1.1.4'
O O 0.0492 0.0322 'International Tables Vol C Tables 4.2.6.8 and 6.1.1.4'
Er Er -9.4367 3.9380 'International Tables Vol C Tables 4.2.6.8 and 6.1.1.4'
F F 0.0727 0.0534 'International Tables Vol C Tables 4.2.6.8 and 6.1.1.4'

loop_
_geom_angle_atom_site_label_1
_geom_angle_atom_site_label_2
_geom_angle_atom_site_label_3
_geom_angle
O6 Er1 O5 151.27(17)
O6 Er1 O2 79.36(16)
O5 Er1 O2 124.05(16)
O6 Er1 O1 99.40(17)
O5 Er1 O1 76.25(18)
O2 Er1 O1 71.40(17)
O6 Er1 N1 75.12(17)
O5 Er1 N1 76.17(17)
O2 Er1 N1 137.14(19)
O1 Er1 N1 79.45(19)
O6 Er1 N4 132.85(18)
O5 Er1 N4 74.94(18)
O2 Er1 N4 70.21(18)
O1 Er1 N4 103.73(18)
N1 Er1 N4 149.2(2)
O6 Er1 N3 75.02(16)
O5 Er1 N3 122.49(17)
O2 Er1 N3 78.34(17)
O1 Er1 N3 149.73(19)
N1 Er1 N3 125.70(17)
N4 Er1 N3 64.34(16)
O6 Er1 N2 92.97(17)
O5 Er1 N2 75.12(18)
O2 Er1 N2 148.04(17)
O1 Er1 N2 140.53(19)
N1 Er1 N2 67.74(19)
N4 Er1 N2 94.42(18)
N3 Er1 N2 69.72(18)
C2 O1 Er1 132.9(6)
C4 O2 Er1 139.3(5)
C11 O3 C8 114.4(11)
C18 O5 Er1 130.0(4)
C37 O6 Er1 126.2(4)
C22 N1 C26 117.0(7)
C22 N1 Er1 119.7(5)
C26 N1 Er1 122.5(5)
C27 N2 C21 108.6(5)
C27 N2 C20 108.1(6)
C21 N2 C20 109.1(6)
C27 N2 Er1 111.0(4)
C21 N2 Er1 109.5(4)
C20 N2 Er1 110.4(4)
C28 N3 C29 108.6(5)
C28 N3 C35 108.7(5)
C29 N3 C35 108.5(6)
C28 N3 Er1 106.6(4)
C29 N3 Er1 109.0(4)
C35 N3 Er1 115.2(4)
C34 N4 C30 118.0(6)
C34 N4 Er1 121.6(5)
C30 N4 Er1 118.5(4)
F1 C1 F3 107.6(10)
F1 C1 F2 105.3(11)
F3 C1 F2 103.8(9)
F1 C1 C2 114.7(10)
F3 C1 C2 114.4(11)
F2 C1 C2 110.1(9)
O1 C2 C3 130.3(8)
O1 C2 C1 111.9(9)
C3 C2 C1 117.8(9)
C2 C3 C4 120.7(8)
C2 C3 H3 119.7
C4 C3 H3 119.7
O2 C4 C3 122.0(8)
O2 C4 C5 116.8(7)
C3 C4 C5 121.2(8)
C6 C5 C10 117.3(9)
C6 C5 C4 124.0(9)
C10 C5 C4 118.7(8)
C5 C6 C7 121.5(10)
C5 C6 H6 119.3
C7 C6 H6 119.3
C8 C7 C6 118.2(10)
C8 C7 H7 120.9
C6 C7 H7 120.9
C9 C8 C7 120.1(11)
C9 C8 O3 114.4(12)
C7 C8 O3 125.5(12)
C10 C9 C8 120.9(11)
C10 C9 H9 119.5
C8 C9 H9 119.5
C9 C10 C5 122.0(10)
C9 C10 H10 119.0
C5 C10 H10 119.0
O3 C11 H11A 109.5
O3 C11 H11B 109.5
H11A C11 H11B 109.5
O3 C11 H11C 109.5
H11A C11 H11C 109.5
H11B C11 H11C 109.5
O4 C12 C13 128.3(10)
O4 C12 H12 115.8
C13 C12 H12 115.8
C14 C13 C18 122.0(9)
C14 C13 C12 119.9(9)
C18 C13 C12 118.0(9)
C15 C14 C13 121.9(9)
C15 C14 H14 119.1
C13 C14 H14 119.1
C14 C15 C16 116.1(10)
C14 C15 C19 124.4(10)
C16 C15 C19 119.4(10)
C17 C16 C15 122.9(10)
C17 C16 H16 118.6
C15 C16 H16 118.6
C16 C17 C18 119.7(8)
C16 C17 C20 121.8(8)
C18 C17 C20 118.3(8)
O5 C18 C13 124.0(9)
O5 C18 C17 118.6(8)
C13 C18 C17 117.4(9)
C15 C19 H19A 109.5
C15 C19 H19B 109.5
H19A C19 H19B 109.5
C15 C19 H19C 109.5
H19A C19 H19C 109.5
H19B C19 H19C 109.5
N2 C20 C17 112.4(6)
N2 C20 H20A 109.1
C17 C20 H20A 109.1
N2 C20 H20B 109.1
C17 C20 H20B 109.1
H20A C20 H20B 107.9
N2 C21 C22 114.8(5)
N2 C21 H21A 108.6
C22 C21 H21A 108.6
N2 C21 H21B 108.6
C22 C21 H21B 108.6
H21A C21 H21B 107.5
N1 C22 C23 123.2(8)
N1 C22 C21 117.9(7)
C23 C22 C21 118.9(8)
C24 C23 C22 117.4(9)
C24 C23 H23 121.3
C22 C23 H23 121.3
C23 C24 C25 120.4(9)
C23 C24 H24 119.8
C25 C24 H24 119.8
C26 C25 C24 117.5(9)
C26 C25 H25 121.2
C24 C25 H25 121.2
N1 C26 C25 124.3(9)
N1 C26 H26 117.9
C25 C26 H26 117.9
N2 C27 C28 112.1(5)
N2 C27 H27A 109.2
C28 C27 H27A 109.2
N2 C27 H27B 109.2
C28 C27 H27B 109.2
H27A C27 H27B 107.9
N3 C28 C27 112.2(6)
N3 C28 H28A 109.2
C27 C28 H28A 109.2
N3 C28 H28B 109.2
C27 C28 H28B 109.2
H28A C28 H28B 107.9
N3 C29 C30 112.7(6)
N3 C29 H29A 109.1
C30 C29 H29A 109.1
N3 C29 H29B 109.1
C30 C29 H29B 109.1
H29A C29 H29B 107.8
N4 C30 C31 122.9(7)
N4 C30 C29 118.1(6)
C31 C30 C29 118.9(7)
C32 C31 C30 118.2(8)
C32 C31 H31 120.9
C30 C31 H31 120.9
C31 C32 C33 119.9(8)
C31 C32 H32 120.0
C33 C32 H32 120.0
C32 C33 C34 118.0(8)
C32 C33 H33 121.0
C34 C33 H33 121.0
N4 C34 C33 122.9(8)
N4 C34 H34 118.5
C33 C34 H34 118.5
N3 C35 C36 115.2(6)
N3 C35 H35A 108.5
C36 C35 H35A 108.5
N3 C35 H35B 108.5
C36 C35 H35B 108.5
H35A C35 H35B 107.5
C41 C36 C37 119.5(7)
C41 C36 C35 121.4(7)
C37 C36 C35 118.7(7)
O6 C37 C38 122.6(7)
O6 C37 C36 119.3(7)
C38 C37 C36 118.1(8)
C39 C38 C37 120.7(7)
C39 C38 C42 118.7(8)
C37 C38 C42 120.6(8)
C40 C39 C38 122.1(8)
C40 C39 H39 118.9
C38 C39 H39 118.9
C39 C40 C41 116.8(8)
C39 C40 C43 122.1(8)
C41 C40 C43 121.0(7)
C36 C41 C40 122.8(7)
C36 C41 H41 118.6
C40 C41 H41 118.6
O7 C42 C38 125.8(9)
O7 C42 H42 117.1
C38 C42 H42 117.1
C40 C43 H43A 109.5
C40 C43 H43B 109.5
H43A C43 H43B 109.5
C40 C43 H43C 109.5
H43A C43 H43C 109.5
H43B C43 H43C 109.5

loop_
_geom_bond_atom_site_label_1
_geom_bond_atom_site_label_2
_geom_bond_distance
Er1 O6 2.219(4)
Er1 O5 2.231(5)
Er1 O2 2.299(5)
Er1 O1 2.321(5)
Er1 N1 2.517(6)
Er1 N4 2.537(5)
Er1 N3 2.618(5)
Er1 N2 2.618(6)
F1 C1 1.292(13)
F2 C1 1.370(11)
F3 C1 1.329(12)
O1 C2 1.257(9)
O2 C4 1.262(8)
O3 C11 1.287(10)
O3 C8 1.465(12)
O4 C12 1.238(9)
O5 C18 1.311(9)
O6 C37 1.311(8)
O7 C42 1.209(8)
N1 C22 1.327(9)
N1 C26 1.347(8)
N2 C27 1.477(7)
N2 C21 1.491(7)
N2 C20 1.493(8)
N3 C28 1.483(8)
N3 C29 1.484(7)
N3 C35 1.490(7)
N4 C34 1.335(7)
N4 C30 1.341(8)
C1 C2 1.551(12)
C2 C3 1.348(10)
C3 C4 1.424(9)
C3 H3 0.9300
C4 C5 1.475(10)
C5 C6 1.357(10)
C5 C10 1.369(10)
C6 C7 1.394(12)
C6 H6 0.9300
C7 C8 1.364(13)
C7 H7 0.9300
C8 C9 1.346(12)
C9 C10 1.330(11)
C9 H9 0.9300
C10 H10 0.9300
C11 H11A 0.9600
C11 H11B 0.9600
C11 H11C 0.9600
C12 C13 1.429(11)
C12 H12 0.9300
C13 C14 1.377(10)
C13 C18 1.391(10)
C14 C15 1.374(11)
C14 H14 0.9300
C15 C16 1.406(11)
C15 C19 1.531(11)
C16 C17 1.387(10)
C16 H16 0.9300
C17 C18 1.394(10)
C17 C20 1.505(10)
C19 H19A 0.9600
C19 H19B 0.9600
C19 H19C 0.9600
C20 H20A 0.9700
C20 H20B 0.9700
C21 C22 1.507(9)
C21 H21A 0.9700
C21 H21B 0.9700
C22 C23 1.395(9)
C23 C24 1.374(10)
C23 H23 0.9300
C24 C25 1.380(11)
C24 H24 0.9300
C25 C26 1.356(10)
C25 H25 0.9300
C26 H26 0.9300
C27 C28 1.522(8)
C27 H27A 0.9700
C27 H27B 0.9700
C28 H28A 0.9700
C28 H28B 0.9700
C29 C30 1.497(8)
C29 H29A 0.9700
C29 H29B 0.9700
C30 C31 1.388(8)
C31 C32 1.372(10)
C31 H31 0.9300
C32 C33 1.386(11)
C32 H32 0.9300
C33 C34 1.387(9)
C33 H33 0.9300
C34 H34 0.9300
C35 C36 1.497(9)
C35 H35A 0.9700
C35 H35B 0.9700
C36 C41 1.376(9)
C36 C37 1.426(9)
C37 C38 1.397(9)
C38 C39 1.397(9)
C38 C42 1.439(9)
C39 C40 1.383(9)
C39 H39 0.9300
C40 C41 1.410(9)
C40 C43 1.523(9)
C41 H41 0.9300
C42 H42 0.9300
C43 H43A 0.9600
C43 H43B 0.9600
C43 H43C 0.9600

loop_
_geom_torsion_atom_site_label_1
_geom_torsion_atom_site_label_2
_geom_torsion_atom_site_label_3
_geom_torsion_atom_site_label_4
_geom_torsion
O6 Er1 O1 C2 -93.3(7)
O5 Er1 O1 C2 115.7(8)
O2 Er1 O1 C2 -18.0(7)
N1 Er1 O1 C2 -166.1(8)
N4 Er1 O1 C2 45.3(8)
N3 Er1 O1 C2 -17.0(9)
N2 Er1 O1 C2 160.2(7)
O6 Er1 O2 C4 122.3(7)
O5 Er1 O2 C4 -39.4(7)
O1 Er1 O2 C4 18.6(7)
N1 Er1 O2 C4 68.3(7)
N4 Er1 O2 C4 -94.2(7)
N3 Er1 O2 C4 -160.9(7)
N2 Er1 O2 C4 -159.3(6)
O6 Er1 O5 C18 25.0(8)
O2 Er1 O5 C18 165.3(6)
O1 Er1 O5 C18 109.5(7)
N1 Er1 O5 C18 27.2(7)
N4 Er1 O5 C18 -141.9(7)
N3 Er1 O5 C18 -96.6(7)
N2 Er1 O5 C18 -43.0(7)
O5 Er1 O6 C37 173.0(5)
O2 Er1 O6 C37 25.6(5)
O1 Er1 O6 C37 94.5(6)
N1 Er1 O6 C37 170.8(6)
N4 Er1 O6 C37 -24.3(6)
N3 Er1 O6 C37 -55.0(5)
N2 Er1 O6 C37 -123.1(6)
O6 Er1 N1 C22 97.2(5)
O5 Er1 N1 C22 -81.8(5)
O2 Er1 N1 C22 152.6(5)
O1 Er1 N1 C22 -160.0(5)
N4 Er1 N1 C22 -60.9(6)
N3 Er1 N1 C22 38.5(6)
N2 Er1 N1 C22 -2.4(5)
O6 Er1 N1 C26 -93.1(6)
O5 Er1 N1 C26 88.0(6)
O2 Er1 N1 C26 -37.6(6)
O1 Er1 N1 C26 9.7(5)
N4 Er1 N1 C26 108.9(6)
N3 Er1 N1 C26 -151.7(5)
N2 Er1 N1 C26 167.3(6)
O6 Er1 N2 C27 66.6(4)
O5 Er1 N2 C27 -139.9(4)
O2 Er1 N2 C27 -8.0(6)
O1 Er1 N2 C27 175.3(4)
N1 Er1 N2 C27 139.2(4)
N4 Er1 N2 C27 -66.8(4)
N3 Er1 N2 C27 -6.2(4)
O6 Er1 N2 C21 -53.4(4)
O5 Er1 N2 C21 100.1(4)
O2 Er1 N2 C21 -127.9(4)
O1 Er1 N2 C21 55.3(5)
N1 Er1 N2 C21 19.2(4)
N4 Er1 N2 C21 173.3(4)
N3 Er1 N2 C21 -126.2(4)
O6 Er1 N2 C20 -173.6(4)
O5 Er1 N2 C20 -20.1(4)
O2 Er1 N2 C20 111.9(5)
O1 Er1 N2 C20 -64.9(5)
N1 Er1 N2 C20 -101.0(4)
N4 Er1 N2 C20 53.1(4)
N3 Er1 N2 C20 113.6(4)
O6 Er1 N3 C28 -122.1(4)
O5 Er1 N3 C28 32.8(4)
O2 Er1 N3 C28 155.9(4)
O1 Er1 N3 C28 155.0(4)
N1 Er1 N3 C28 -63.4(4)
N4 Er1 N3 C28 82.4(4)
N2 Er1 N3 C28 -23.1(4)
O6 Er1 N3 C29 120.8(5)
O5 Er1 N3 C29 -84.3(5)
O2 Er1 N3 C29 38.8(4)
O1 Er1 N3 C29 37.9(6)
N1 Er1 N3 C29 179.5(4)
N4 Er1 N3 C29 -34.6(4)
N2 Er1 N3 C29 -140.2(5)
O6 Er1 N3 C35 -1.4(5)
O5 Er1 N3 C35 153.5(4)
O2 Er1 N3 C35 -83.4(5)
O1 Er1 N3 C35 -84.3(5)
N1 Er1 N3 C35 57.3(5)
N4 Er1 N3 C35 -156.9(5)
N2 Er1 N3 C35 97.6(5)
O6 Er1 N4 C34 157.2(5)
O5 Er1 N4 C34 -31.3(6)
O2 Er1 N4 C34 104.2(6)
O1 Er1 N4 C34 40.1(6)
N1 Er1 N4 C34 -52.3(8)
N3 Er1 N4 C34 -169.6(7)
N2 Er1 N4 C34 -104.6(6)
O6 Er1 N4 C30 -6.7(7)
O5 Er1 N4 C30 164.8(6)
O2 Er1 N4 C30 -59.7(6)
O1 Er1 N4 C30 -123.8(6)
N1 Er1 N4 C30 143.8(5)
N3 Er1 N4 C30 26.5(5)
N2 Er1 N4 C30 91.5(6)
Er1 O1 C2 C3 13.6(15)
Er1 O1 C2 C1 -166.6(6)
F1 C1 C2 O1 -41.4(14)
F3 C1 C2 O1 -166.5(9)
F2 C1 C2 O1 77.1(12)
F1 C1 C2 C3 138.4(11)
F3 C1 C2 C3 13.4(15)
F2 C1 C2 C3 -103.0(12)
O1 C2 C3 C4 3.4(16)
C1 C2 C3 C4 -176.5(8)
Er1 O2 C4 C3 -12.2(11)
Er1 O2 C4 C5 168.6(5)
C2 C3 C4 O2 -4.7(12)
C2 C3 C4 C5 174.5(8)
O2 C4 C5 C6 -158.1(8)
C3 C4 C5 C6 22.6(12)
O2 C4 C5 C10 20.6(11)
C3 C4 C5 C10 -158.7(8)
C10 C5 C6 C7 -0.3(14)
C4 C5 C6 C7 178.4(9)
C5 C6 C7 C8 1.7(16)
C6 C7 C8 C9 -2.0(17)
C6 C7 C8 O3 -178.6(9)
C11 O3 C8 C9 173.1(10)
C11 O3 C8 C7 -10.1(17)
C7 C8 C9 C10 0.8(17)
O3 C8 C9 C10 177.8(9)
C8 C9 C10 C5 0.7(16)
C6 C5 C10 C9 -0.9(14)
C4 C5 C10 C9 -179.7(8)
O4 C12 C13 C14 0.0(13)
O4 C12 C13 C18 178.0(8)
C18 C13 C14 C15 0.6(12)
C12 C13 C14 C15 178.5(8)
C13 C14 C15 C16 1.0(12)
C13 C14 C15 C19 -174.5(7)
C14 C15 C16 C17 -1.9(12)
C19 C15 C16 C17 173.9(7)
C15 C16 C17 C18 1.1(11)
C15 C16 C17 C20 -173.5(7)
Er1 O5 C18 C13 -114.7(7)
Er1 O5 C18 C17 63.3(9)
C14 C13 C18 O5 176.5(7)
C12 C13 C18 O5 -1.4(11)
C14 C13 C18 C17 -1.4(11)
C12 C13 C18 C17 -179.3(6)
C16 C17 C18 O5 -177.5(6)
C20 C17 C18 O5 -2.7(10)
C16 C17 C18 C13 0.5(10)
C20 C17 C18 C13 175.3(6)
C27 N2 C20 C17 -171.1(6)
C21 N2 C20 C17 -53.2(8)
Er1 N2 C20 C17 67.3(7)
C16 C17 C20 N2 109.5(8)
C18 C17 C20 N2 -65.1(8)
C27 N2 C21 C22 -156.1(7)
C20 N2 C21 C22 86.3(8)
Er1 N2 C21 C22 -34.7(7)
C26 N1 C22 C23 -2.4(10)
Er1 N1 C22 C23 167.9(5)
C26 N1 C22 C21 173.9(6)
Er1 N1 C22 C21 -15.8(8)
N2 C21 C22 N1 35.4(9)
N2 C21 C22 C23 -148.1(6)
N1 C22 C23 C24 3.6(11)
C21 C22 C23 C24 -172.7(7)
C22 C23 C24 C25 -1.0(12)
C23 C24 C25 C26 -2.5(13)
C22 N1 C26 C25 -1.4(11)
Er1 N1 C26 C25 -171.4(6)
C24 C25 C26 N1 3.8(13)
C21 N2 C27 C28 155.8(6)
C20 N2 C27 C28 -85.9(7)
Er1 N2 C27 C28 35.3(7)
C29 N3 C28 C27 169.3(5)
C35 N3 C28 C27 -72.8(7)
Er1 N3 C28 C27 52.0(6)
N2 C27 C28 N3 -62.0(8)
C28 N3 C29 C30 -73.2(7)
C35 N3 C29 C30 168.8(6)
Er1 N3 C29 C30 42.6(7)
C34 N4 C30 C31 -1.3(12)
Er1 N4 C30 C31 163.2(6)
C34 N4 C30 C29 -178.1(7)
Er1 N4 C30 C29 -13.6(9)
N3 C29 C30 N4 -21.3(10)
N3 C29 C30 C31 161.8(7)
N4 C30 C31 C32 0.3(13)
C29 C30 C31 C32 177.1(8)
C30 C31 C32 C33 0.9(14)
C31 C32 C33 C34 -1.1(15)
C30 N4 C34 C33 1.1(12)
Er1 N4 C34 C33 -162.9(6)
C32 C33 C34 N4 0.0(14)
C28 N3 C35 C36 168.6(6)
C29 N3 C35 C36 -73.4(7)
Er1 N3 C35 C36 49.1(7)
N3 C35 C36 C41 122.9(7)
N3 C35 C36 C37 -63.7(8)
Er1 O6 C37 C38 -116.5(6)
Er1 O6 C37 C36 63.1(8)
C41 C36 C37 O6 -179.5(6)
C35 C36 C37 O6 7.1(9)
C41 C36 C37 C38 0.2(9)
C35 C36 C37 C38 -173.3(6)
O6 C37 C38 C39 179.9(6)
C36 C37 C38 C39 0.3(9)
O6 C37 C38 C42 -3.1(10)
C36 C37 C38 C42 177.3(6)
C37 C38 C39 C40 -1.3(10)
C42 C38 C39 C40 -178.3(6)
C38 C39 C40 C41 1.6(10)
C38 C39 C40 C43 178.9(6)
C37 C36 C41 C40 0.3(10)
C35 C36 C41 C40 173.5(6)
C39 C40 C41 C36 -1.2(10)
C43 C40 C41 C36 -178.5(6)
C39 C38 C42 O7 3.7(12)
C37 C38 C42 O7 -173.3(7)
